data_7250440
loop_
_publ_author_name
'Zhou, Honghao'
'Zhang, Yike'
'Ma, Liting'
'Liu, Xiangyang'
'Zhang, Chun'
'Tong, Feifei'
'Hu, Dandan'
'Zhang, Jun-Qi'
'Yang, Jianguo'

_publ_section_title
;
 Electrochemically driven tandem addition--cyclization: synthesis of
 thiadiazinanes and thiophosphonates
;
_journal_issue 24
_journal_name_full 'Green Chemistry'
_journal_page_first 7336
_journal_page_last 7343
_journal_paper_doi 10.1039/D5GC01831E
_journal_volume 27
_journal_year 2025
_chemical_formula_sum 'C13 H15 N3 S'
_chemical_formula_weight 245.34
_space_group_crystal_system orthorhombic
_space_group_IT_number 61
_space_group_name_Hall '-P 2ac 2ab'
_space_group_name_H-M_alt 'P b c a'
_atom_sites_solution_hydrogens geom
_audit_creation_method SHELXL-2014/7
_audit_update_record
;
2024-04-01 deposited with the CCDC.	2025-05-16 downloaded from the CCDC.
;
_cell_angle_alpha 90
_cell_angle_beta 90
_cell_angle_gamma 90
_cell_formula_units_Z 8
_cell_length_a 14.3166(4)
_cell_length_b 10.3015(3)
_cell_length_c 17.5450(4)
_cell_measurement_reflns_used 9987
_cell_measurement_temperature 297(2)
_cell_measurement_theta_max 68.22
_cell_measurement_theta_min 5.86
_cell_volume 2587.58(12)
_computing_cell_refinement 'Bruker SMART'
_computing_data_collection 'Bruker SMART'
_computing_data_reduction 'Bruker SAINT'
_computing_molecular_graphics 'Bruker SHELXTL'
_computing_publication_material 'Bruker SHELXTL'
_computing_structure_refinement 'SHELXL-2014/7 (Sheldrick, 2014)'
_computing_structure_solution 'Bruker SHELXTL'
_diffrn_ambient_temperature 297(2)
_diffrn_measured_fraction_theta_full 0.998
_diffrn_measured_fraction_theta_max 0.996
_diffrn_measurement_device_type 'CCD area detector'
_diffrn_measurement_method 'phi and omega scans'
_diffrn_radiation_type CuK\a
_diffrn_radiation_wavelength 1.54178
_diffrn_reflns_av_R_equivalents 0.0559
_diffrn_reflns_av_unetI/netI 0.0374
_diffrn_reflns_Laue_measured_fraction_full 0.998
_diffrn_reflns_Laue_measured_fraction_max 0.996
_diffrn_reflns_limit_h_max 17
_diffrn_reflns_limit_h_min -15
_diffrn_reflns_limit_k_max 10
_diffrn_reflns_limit_k_min -12
_diffrn_reflns_limit_l_max 19
_diffrn_reflns_limit_l_min -21
_diffrn_reflns_number 21803
_diffrn_reflns_point_group_measured_fraction_full 0.998
_diffrn_reflns_point_group_measured_fraction_max 0.996
_diffrn_reflns_theta_full 67.679
_diffrn_reflns_theta_max 68.414
_diffrn_reflns_theta_min 5.041
_exptl_absorpt_coefficient_mu 2.061
_exptl_absorpt_correction_type none
_exptl_crystal_colour COLORLESS
_exptl_crystal_density_diffrn 1.260
_exptl_crystal_description BLOCK
_exptl_crystal_F_000 1040
_exptl_crystal_size_max 0.230
_exptl_crystal_size_mid 0.220
_exptl_crystal_size_min 0.210
_refine_diff_density_max 0.240
_refine_diff_density_min -0.222
_refine_diff_density_rms 0.041
_refine_ls_extinction_coef 0.0036(4)
_refine_ls_extinction_expression Fc^*^=kFc[1+0.001xFc^2^\l^3^/sin(2\q)]^-1/4^
_refine_ls_extinction_method 'SHELXL-2014/7 (Sheldrick 2014'
_refine_ls_goodness_of_fit_ref 1.074
_refine_ls_hydrogen_treatment constr
_refine_ls_matrix_type full
_refine_ls_number_parameters 157
_refine_ls_number_reflns 2369
_refine_ls_number_restraints 0
_refine_ls_restrained_S_all 1.074
_refine_ls_R_factor_all 0.0389
_refine_ls_R_factor_gt 0.0361
_refine_ls_shift/su_max 0.000
_refine_ls_shift/su_mean 0.000
_refine_ls_structure_factor_coef Fsqd
_refine_ls_weighting_details 'w=1/[\s^2^(Fo^2^)+(0.0577P)^2^+0.5761P] where P=(Fo^2^+2Fc^2^)/3'
_refine_ls_weighting_scheme calc
_refine_ls_wR_factor_gt 0.1055
_refine_ls_wR_factor_ref 0.1074
_reflns_Friedel_coverage 0.000
_reflns_number_gt 2184
_reflns_number_total 2369
_reflns_threshold_expression 'I > 2\s(I)'
_cod_data_source_file d5gc01831e2.cif
_cod_data_source_block 1
_cod_depositor_comments 'Adding full bibliography for 7250440.cif.'
_cod_database_code 7250440
_shelx_shelxl_version_number 2014/7
_shelx_space_group_comment
; 
The symmetry employed for this shelxl refinement is uniquely defined 
by the following loop, which should always be used as a source of 
symmetry information in preference to the above space-group names. 
They are only intended as comments. 
;
_shelx_estimated_absorpt_t_min 0.649
_shelx_estimated_absorpt_t_max 0.671

loop_
_space_group_symop_operation_xyz
'x, y, z'
'-x+1/2, -y, z+1/2'
'-x, y+1/2, -z+1/2'
'x+1/2, -y+1/2, -z'
'-x, -y, -z'
'x-1/2, y, -z-1/2'
'x, -y-1/2, z-1/2'
'-x-1/2, y-1/2, z'

loop_
_atom_site_label
_atom_site_type_symbol
_atom_site_fract_x
_atom_site_fract_y
_atom_site_fract_z
_atom_site_U_iso_or_equiv
_atom_site_adp_type
_atom_site_occupancy
_atom_site_site_symmetry_order
_atom_site_calc_flag
_atom_site_refinement_flags_posn
_atom_site_refinement_flags_adp
_atom_site_refinement_flags_occupancy
_atom_site_disorder_assembly
_atom_site_disorder_group
S1 S 0.35983(3) 0.62622(4) 0.56256(2) 0.05068(19) Uani 1 1 d . . . . .
N2 N 0.23922(9) 0.58227(15) 0.44996(7) 0.0509(3) Uani 1 1 d . . . . .
N3 N 0.17237(9) 0.66011(14) 0.55985(7) 0.0487(3) Uani 1 1 d . . . . .
N4 N 0.34533(10) 0.72072(14) 0.64031(7) 0.0528(4) Uani 1 1 d . . . . .
C5 C 0.31923(10) 0.56839(15) 0.40338(7) 0.0441(4) Uani 1 1 d . . . . .
C2 C 0.46615(10) 0.54352(15) 0.29893(8) 0.0455(4) Uani 1 1 d . . . . .
C8 C 0.24793(10) 0.62560(13) 0.51857(8) 0.0408(3) Uani 1 1 d . . . . .
C6 C 0.35300(11) 0.44689(16) 0.38324(9) 0.0511(4) Uani 1 1 d . . . . .
H6 H 0.3261 0.3729 0.4043 0.061 Uiso 1 1 calc R U . . .
C4 C 0.35978(11) 0.67718(17) 0.37053(9) 0.0510(4) Uani 1 1 d . . . . .
H4 H 0.3382 0.7593 0.3837 0.061 Uiso 1 1 calc R U . . .
C1 C 0.53896(12) 0.53433(17) 0.24247(9) 0.0536(4) Uani 1 1 d . . . . .
C7 C 0.42631(11) 0.43429(16) 0.33217(9) 0.0513(4) Uani 1 1 d . . . . .
H7 H 0.4490 0.3522 0.3201 0.062 Uiso 1 1 calc R U . . .
C3 C 0.43170(11) 0.66517(16) 0.31863(9) 0.0502(4) Uani 1 1 d . . . . .
H3 H 0.4574 0.7391 0.2966 0.060 Uiso 1 1 calc R U . . .
C9 C 0.17201(12) 0.70611(19) 0.63843(9) 0.0573(4) Uani 1 1 d . . . . .
H9A H 0.1210 0.6643 0.6653 0.069 Uiso 1 1 calc R U . . .
H9B H 0.1598 0.7987 0.6383 0.069 Uiso 1 1 calc R U . . .
C10 C 0.26164(13) 0.6816(2) 0.68190(9) 0.0590(4) Uani 1 1 d . . . . .
H10A H 0.2593 0.7285 0.7298 0.071 Uiso 1 1 calc R U . . .
H10B H 0.2659 0.5898 0.6937 0.071 Uiso 1 1 calc R U . . .
C11 C 0.08128(12) 0.6651(2) 0.52235(11) 0.0675(5) Uani 1 1 d . . . . .
H11A H 0.0559 0.7511 0.5268 0.101 Uiso 1 1 calc R U . . .
H11B H 0.0398 0.6043 0.5462 0.101 Uiso 1 1 calc R U . . .
H11C H 0.0883 0.6434 0.4695 0.101 Uiso 1 1 calc R U . . .
C0 C 0.59583(14) 0.5344(2) 0.19405(11) 0.0667(5) Uani 1 1 d . . . . .
H0 H 0.6408 0.5345 0.1558 0.080 Uiso 1 1 calc R U . . .
C12 C 0.34915(16) 0.85960(18) 0.62229(13) 0.0742(6) Uani 1 1 d . . . . .
H12A H 0.4098 0.8808 0.6026 0.111 Uiso 1 1 calc R U . . .
H12B H 0.3376 0.9091 0.6677 0.111 Uiso 1 1 calc R U . . .
H12C H 0.3025 0.8798 0.5848 0.111 Uiso 1 1 calc R U . . .

loop_
_atom_site_aniso_label
_atom_site_aniso_U_11
_atom_site_aniso_U_22
_atom_site_aniso_U_33
_atom_site_aniso_U_23
_atom_site_aniso_U_13
_atom_site_aniso_U_12
S1 0.0368(3) 0.0701(3) 0.0452(3) -0.00615(16) -0.00746(14) 0.00449(16)
N2 0.0335(7) 0.0828(9) 0.0365(6) -0.0049(6) 0.0004(5) -0.0043(6)
N3 0.0354(7) 0.0711(8) 0.0396(7) -0.0025(6) 0.0001(5) 0.0045(6)
N4 0.0527(8) 0.0616(8) 0.0441(7) -0.0049(6) -0.0105(6) -0.0013(6)
C5 0.0324(7) 0.0683(9) 0.0317(7) -0.0013(6) -0.0039(5) -0.0041(7)
C2 0.0360(7) 0.0651(9) 0.0353(7) 0.0018(6) -0.0001(6) 0.0018(6)
C8 0.0343(8) 0.0506(8) 0.0375(7) 0.0032(6) -0.0014(6) -0.0017(6)
C6 0.0461(9) 0.0597(9) 0.0474(8) 0.0068(7) 0.0023(6) -0.0045(7)
C4 0.0466(9) 0.0585(9) 0.0480(8) -0.0029(7) 0.0042(7) 0.0025(7)
C1 0.0461(9) 0.0689(10) 0.0458(8) 0.0039(7) 0.0022(7) 0.0055(7)
C7 0.0487(9) 0.0555(9) 0.0496(8) 0.0005(7) 0.0035(7) 0.0044(7)
C3 0.0463(9) 0.0577(9) 0.0464(8) 0.0062(7) 0.0046(7) -0.0030(7)
C9 0.0510(9) 0.0754(11) 0.0454(8) -0.0085(7) 0.0050(7) 0.0065(8)
C10 0.0628(11) 0.0766(11) 0.0375(8) -0.0048(7) -0.0034(7) 0.0012(9)
C11 0.0360(9) 0.1102(15) 0.0563(10) 0.0034(10) -0.0026(7) 0.0069(9)
C0 0.0551(10) 0.0861(13) 0.0589(10) 0.0083(9) 0.0181(9) 0.0095(9)
C12 0.0815(15) 0.0615(11) 0.0795(14) -0.0047(10) -0.0189(11) -0.0083(9)

loop_
_atom_type_symbol
_atom_type_description
_atom_type_scat_dispersion_real
_atom_type_scat_dispersion_imag
_atom_type_scat_source
C C 0.0181 0.0091 'International Tables Vol C Tables 4.2.6.8 and 6.1.1.4'
H H 0.0000 0.0000 'International Tables Vol C Tables 4.2.6.8 and 6.1.1.4'
N N 0.0311 0.0180 'International Tables Vol C Tables 4.2.6.8 and 6.1.1.4'
S S 0.3331 0.5567 'International Tables Vol C Tables 4.2.6.8 and 6.1.1.4'

loop_
_geom_angle_atom_site_label_1
_geom_angle_atom_site_label_2
_geom_angle_atom_site_label_3
_geom_angle
_geom_angle_site_symmetry_1
_geom_angle_site_symmetry_3
_geom_angle_publ_flag
N4 S1 C8 104.00(7) . . ?
C8 N2 C5 119.74(12) . . ?
C8 N3 C9 126.58(13) . . ?
C8 N3 C11 118.88(13) . . ?
C9 N3 C11 114.27(13) . . ?
C10 N4 C12 114.08(15) . . ?
C10 N4 S1 110.22(11) . . ?
C12 N4 S1 112.56(13) . . ?
C6 C5 C4 118.49(14) . . ?
C6 C5 N2 121.37(14) . . ?
C4 C5 N2 119.82(15) . . ?
C7 C2 C3 118.68(14) . . ?
C7 C2 C1 122.15(15) . . ?
C3 C2 C1 119.12(14) . . ?
N2 C8 N3 120.97(13) . . ?
N2 C8 S1 119.56(11) . . ?
N3 C8 S1 119.23(11) . . ?
C7 C6 C5 120.86(15) . . ?
C7 C6 H6 119.6 . . ?
C5 C6 H6 119.6 . . ?
C3 C4 C5 120.92(16) . . ?
C3 C4 H4 119.5 . . ?
C5 C4 H4 119.5 . . ?
C0 C1 C2 175.34(19) . . ?
C6 C7 C2 120.41(15) . . ?
C6 C7 H7 119.8 . . ?
C2 C7 H7 119.8 . . ?
C4 C3 C2 120.63(15) . . ?
C4 C3 H3 119.7 . . ?
C2 C3 H3 119.7 . . ?
N3 C9 C10 114.78(13) . . ?
N3 C9 H9A 108.6 . . ?
C10 C9 H9A 108.6 . . ?
N3 C9 H9B 108.6 . . ?
C10 C9 H9B 108.6 . . ?
H9A C9 H9B 107.5 . . ?
N4 C10 C9 113.43(13) . . ?
N4 C10 H10A 108.9 . . ?
C9 C10 H10A 108.9 . . ?
N4 C10 H10B 108.9 . . ?
C9 C10 H10B 108.9 . . ?
H10A C10 H10B 107.7 . . ?
N3 C11 H11A 109.5 . . ?
N3 C11 H11B 109.5 . . ?
H11A C11 H11B 109.5 . . ?
N3 C11 H11C 109.5 . . ?
H11A C11 H11C 109.5 . . ?
H11B C11 H11C 109.5 . . ?
C1 C0 H0 180.0 . . ?
N4 C12 H12A 109.5 . . ?
N4 C12 H12B 109.5 . . ?
H12A C12 H12B 109.5 . . ?
N4 C12 H12C 109.5 . . ?
H12A C12 H12C 109.5 . . ?
H12B C12 H12C 109.5 . . ?

loop_
_geom_bond_atom_site_label_1
_geom_bond_atom_site_label_2
_geom_bond_distance
_geom_bond_site_symmetry_2
_geom_bond_publ_flag
S1 N4 1.6887(13) . ?
S1 C8 1.7783(14) . ?
N2 C8 1.2898(19) . ?
N2 C5 1.4143(19) . ?
N3 C8 1.349(2) . ?
N3 C9 1.4580(19) . ?
N3 C11 1.461(2) . ?
N4 C10 1.460(2) . ?
N4 C12 1.466(2) . ?
C5 C6 1.387(2) . ?
C5 C4 1.388(2) . ?
C2 C7 1.390(2) . ?
C2 C3 1.390(2) . ?
C2 C1 1.441(2) . ?
C6 C7 1.386(2) . ?
C6 H6 0.9300 . ?
C4 C3 1.380(2) . ?
C4 H4 0.9300 . ?
C1 C0 1.177(2) . ?
C7 H7 0.9300 . ?
C3 H3 0.9300 . ?
C9 C10 1.514(2) . ?
C9 H9A 0.9700 . ?
C9 H9B 0.9700 . ?
C10 H10A 0.9700 . ?
C10 H10B 0.9700 . ?
C11 H11A 0.9600 . ?
C11 H11B 0.9600 . ?
C11 H11C 0.9600 . ?
C0 H0 0.9300 . ?
C12 H12A 0.9600 . ?
C12 H12B 0.9600 . ?
C12 H12C 0.9600 . ?

loop_
_geom_torsion_atom_site_label_1
_geom_torsion_atom_site_label_2
_geom_torsion_atom_site_label_3
_geom_torsion_atom_site_label_4
_geom_torsion
_geom_torsion_site_symmetry_1
_geom_torsion_site_symmetry_2
_geom_torsion_site_symmetry_3
_geom_torsion_site_symmetry_4
_geom_torsion_publ_flag
C8 S1 N4 C10 48.18(12) . . . . ?
C8 S1 N4 C12 -80.41(14) . . . . ?
C8 N2 C5 C6 110.36(18) . . . . ?
C8 N2 C5 C4 -76.26(19) . . . . ?
C5 N2 C8 N3 168.94(14) . . . . ?
C5 N2 C8 S1 -16.8(2) . . . . ?
C9 N3 C8 N2 177.79(16) . . . . ?
C11 N3 C8 N2 -8.5(2) . . . . ?
C9 N3 C8 S1 3.5(2) . . . . ?
C11 N3 C8 S1 177.20(13) . . . . ?
N4 S1 C8 N2 166.93(12) . . . . ?
N4 S1 C8 N3 -18.69(13) . . . . ?
C4 C5 C6 C7 0.8(2) . . . . ?
N2 C5 C6 C7 174.22(14) . . . . ?
C6 C5 C4 C3 0.4(2) . . . . ?
N2 C5 C4 C3 -173.18(14) . . . . ?
C5 C6 C7 C2 -1.3(2) . . . . ?
C3 C2 C7 C6 0.7(2) . . . . ?
C1 C2 C7 C6 -176.52(15) . . . . ?
C5 C4 C3 C2 -1.0(2) . . . . ?
C7 C2 C3 C4 0.4(2) . . . . ?
C1 C2 C3 C4 177.75(14) . . . . ?
C8 N3 C9 C10 -15.4(3) . . . . ?
C11 N3 C9 C10 170.63(16) . . . . ?
C12 N4 C10 C9 61.30(19) . . . . ?
S1 N4 C10 C9 -66.46(17) . . . . ?
N3 C9 C10 N4 48.5(2) . . . . ?
